data_4337471
loop_
_publ_author_name
'Chierotti, Michele R.'
'Gobetto, Roberto'
'Nervi, Carlo'
'Bacchi, Alessia'
'Pelagatti, Paolo'
'Colombo, Valentina'
'Sironi, Angelo'

_publ_section_title
;
 Probing hydrogen bond networks in half-sandwich Ru(II) building blocks by
 a combined 1H DQ CRAMPS solid-state NMR, XRPD, and DFT approach.
;
_journal_issue 1
_journal_name_full 'Inorganic chemistry'
_journal_page_first 139
_journal_page_last 146
_journal_paper_doi 10.1021/ic401762z
_journal_volume 53
_journal_year 2014
_chemical_compound_source 'Phase transition'
_chemical_formula_analytical 'Ru Cl2 (C10 H14) (C6 O2 H5)'
_chemical_formula_moiety 'C16 H19 Cl2 N O2 Ru'
_chemical_formula_structural 'C16 H19 Cl2 N O2 Ru'
_chemical_formula_sum 'C16 H19 Cl2 N O2 Ru'
_chemical_formula_weight 429.29
_chemical_name_systematic
;
[(eta6-p-cymene)Ru(II)Cl2(isonicotinic acid)]
;
_space_group_crystal_system monoclinic
_space_group_IT_number 14
_space_group_name_Hall '-P 2yab'
_space_group_name_H-M_alt 'P 1 21/a 1'
_symmetry_space_group_name_Hall '-P 2yab'
_symmetry_space_group_name_H-M 'P 1 21/a 1'
_cell_angle_alpha 90
_cell_angle_beta 95.2747(43)
_cell_angle_gamma 90
_cell_formula_units_Z 8
_cell_length_a 30.9156(19)
_cell_length_b 15.34138(87)
_cell_length_c 7.36774(40)
_cell_measurement_temperature 298
_cell_volume 3479.6(3)
_computing_cell_refinement TOPAS-R
_computing_publication_material TOPAS-R
_computing_structure_refinement TOPAS-R
_computing_structure_solution TOPAS-R
_diffrn_ambient_temperature 298
_diffrn_detector_type
;
Bruker Lynxeye linear position sensitive detector
;
_diffrn_measurement_device_type 'Bruker AXS D8 Advance'
_diffrn_radiation_monochromator 'nickel filter'
_diffrn_radiation_wavelength 1.54056
_diffrn_source_target Cu
_diffrn_source_type 'sealed X-ray tube'
_exptl_absorpt_coefficient_mu 10.4
_exptl_crystal_density_method 'not measured'
_exptl_crystal_F_000 1728
_pd_char_colour yellow
_pd_instr_location ' ?'
_pd_meas_2theta_range_inc 0.02
_pd_meas_2theta_range_max 90
_pd_meas_2theta_range_min 4
_pd_meas_number_of_points 4301
_pd_meas_scan_method cont
_pd_proc_2theta_range_inc 0.02
_pd_proc_2theta_range_max 90
_pd_proc_2theta_range_min 4
_pd_proc_ls_background_function 'Chebychev polynomial'
_pd_proc_ls_profile_function 'fundamental parameters approach'
_pd_proc_ls_prof_R_factor 0.040
_pd_proc_ls_prof_wR_expected 0.028
_pd_proc_ls_prof_wR_factor 0.053
_pd_spec_mounting
;
packed powder pellet
;
_pd_spec_mount_mode reflection
_pd_spec_shape flat_sheet
_pd_spec_size_axial 15
_pd_spec_size_equat 20
_pd_spec_size_thick 0.02
_refine_ls_extinction_method none
_refine_ls_goodness_of_fit_all 2.34
_refine_ls_hydrogen_treatment riding
_refine_ls_matrix_type fullcycle
_refine_ls_shift/su_max .01
_refine_ls_structure_factor_coef Inet
_refine_ls_weighting_details 'w = 1/[Y~i~]'
_refine_ls_weighting_scheme calc
_cod_data_source_file ic401762z_si_001.cif
_cod_data_source_block 1gamma
_cod_depositor_comments
;
The following automatic conversions were performed:

'_refine_ls_weighting_scheme' value '1/[Y~i~]' was changed to 'calc'.
New tag '_refine_ls_weighting_details' was created. The value of the
new tag was set to 'w = 1/[Y~i~]'.

Automatic conversion script
Id: cif_fix_values 3143 2015-03-26 13:38:13Z robertas 
;
_cod_original_cell_volume 3479.64(35)
_cod_database_code 4337471

loop_
_symmetry_equiv_pos_as_xyz
'-x, -y, -z'
'-x+1/2, y+1/2, -z'
'x, y, z'
'x+1/2, -y+1/2, z'

loop_
_atom_site_label
_atom_site_type_symbol
_atom_site_symmetry_multiplicity
_atom_site_fract_x
_atom_site_fract_y
_atom_site_fract_z
_atom_site_occupancy
_atom_site_B_iso_or_equiv
Cl1 Cl 0 0.80868(20) 0.41321(42) 0.36352(61) 1 1
Cl2 Cl 0 0.88333(23) 0.56349(45) 0.37999(62) 1 1
Cl1d Cl 0 0.20552(20) 0.79324(31) 0.21831(72) 1 1
Cl2d Cl 0 0.14316(35) 0.96522(49) 0.11399(62) 1 1
Ru1 Ru 4 0.8421485 0.4916073 0.1239744 1 2.73(13)
N1 N 4 0.8874827 0.3842615 0.1488529 1 4.73(13)
O1 O 4 0.9491516 0.09126537 0.07183829 1 4.73(13)
O2 O 4 1.007317 0.16266 0.1916293 1 4.73(13)
C1 C 4 0.8718261 0.3062027 0.08984482 1 4.73(13)
H1 H 4 0.8422495 0.3007295 0.05507551 1 4.73(13)
C2 C 4 0.898396 0.2339341 0.07941463 1 4.73(13)
H2 H 4 0.8867449 0.1809863 0.03711055 1 4.73(13)
C3 C 4 0.9419267 0.240993 0.1320181 1 4.73(13)
C4 C 4 0.9588876 0.3226378 0.1850173 1 4.73(13)
H3 H 4 0.9885419 0.3299924 0.2153017 1 4.73(13)
C5 C 4 0.9305367 0.3920485 0.1914566 1 4.73(13)
H4 H 4 0.9417311 0.4463256 0.2266421 1 4.73(13)
C6 C 4 0.9696477 0.161178 0.1376318 1 4.73(13)
C7 C 4 0.7475203 0.4132241 -0.06688069 1 4.73(13)
H5 H 4 0.7471313 0.3890369 0.05305201 1 4.73(13)
H6 H 4 0.7525484 0.3676072 -0.1516428 1 4.73(13)
H7 H 4 0.7201374 0.44064 -0.102304 1 4.73(13)
C8 C 4 0.8522637 0.6066597 -0.04642796 1 4.73(13)
C9 C 4 0.8140589 0.6182182 0.05048556 1 4.73(13)
H8 H 4 0.7562342 0.5674938 0.1014925 1 4.73(13)
C10 C 4 0.7806248 0.5574794 0.03922679 1 4.73(13)
H9 H 4 0.8118308 0.6676573 0.1221349 1 4.73(13)
C11 C 4 0.7830911 0.479473 -0.06670713 1 4.73(13)
C12 C 4 0.8201021 0.4677538 -0.1603079 1 4.73(13)
H10 H 4 0.8224511 0.4179412 -0.2305599 1 4.73(13)
C13 C 4 0.8541451 0.5302803 -0.1503769 1 4.73(13)
H11 H 4 0.8782671 0.5203667 -0.2143469 1 4.73(13)
C14 C 4 0.8866648 0.676581 -0.02984664 1 4.73(13)
H12 H 4 0.8900613 0.6956672 0.09765028 1 4.73(13)
C15 C 4 0.8705953 0.754293 -0.145134 1 4.73(13)
H13 H 4 0.8670009 0.7375576 -0.2711409 1 4.73(13)
H14 H 4 0.8913677 0.8007495 -0.129325 1 4.73(13)
H15 H 4 0.843266 0.7736057 -0.1077029 1 4.73(13)
C16 C 4 0.931633 0.645054 -0.07984789 1 4.73(13)
H16 H 4 0.9385865 0.5904078 -0.02083476 1 4.73(13)
H17 H 4 0.9533075 0.6874545 -0.04039121 1 4.73(13)
H18 H 4 0.9308808 0.6377768 -0.2095132 1 4.73(13)
H19 H 4 0.9210128 0.09609958 0.0133802 1 4.73(13)
Ru1d Ru 4 0.1698601 0.8984462 0.4036388 1 2.73(13)
N1d N 4 0.1095108 0.8268106 0.3685731 1 4.73(13)
O1d O 4 -0.03022112 0.666195 0.3791441 1 4.73(13)
O2d O 4 0.01493176 0.5643438 0.2962 1 4.73(13)
C1d C 4 0.1182385 0.7411397 0.3906921 1 4.73(13)
H1d H 4 0.1470745 0.7231559 0.4071665 1 4.73(13)
C2d C 4 0.08562043 0.6790964 0.3896205 1 4.73(13)
H2d H 4 0.09258939 0.6204538 0.4063206 1 4.73(13)
C3d C 4 0.04304781 0.70472 0.3636045 1 4.73(13)
C4d C 4 0.03355456 0.7937902 0.3494079 1 4.73(13)
H3d H 4 0.004933829 0.8132456 0.33808 1 4.73(13)
C5d C 4 0.06770137 0.8521446 0.3524477 1 4.73(13)
H4d H 4 0.06146986 0.9113272 0.3430135 1 4.73(13)
C6d C 4 0.008197925 0.6370951 0.3446026 1 4.73(13)
C7d C 4 0.2519324 0.7899434 0.630626 1 4.73(13)
H5d H 4 0.2542771 0.7673804 0.5104695 1 4.73(13)
H6d H 4 0.2408924 0.7453906 0.7054039 1 4.73(13)
H7d H 4 0.2800309 0.8082698 0.6830293 1 4.73(13)
C8d C 4 0.1630457 1.013112 0.5791742 1 4.73(13)
C9d C 4 0.2048488 1.014081 0.5057729 1 4.73(13)
H8d H 4 0.2600443 0.9470078 0.4800241 1 4.73(13)
C10d C 4 0.233148 0.9437817 0.5269497 1 4.73(13)
H9d H 4 0.2129842 1.063102 0.4428275 1 4.73(13)
C11d C 4 0.2215758 0.8662011 0.6198509 1 4.73(13)
C12d C 4 0.1810491 0.8647508 0.6906166 1 4.73(13)
H10d H 4 0.1728098 0.8154141 0.7520849 1 4.73(13)
C13d C 4 0.1522372 0.9369848 0.6706378 1 4.73(13)
H11d H 4 0.1255615 0.933756 0.7193852 1 4.73(13)
C14d C 4 0.1346373 1.09284 0.5533984 1 4.73(13)
H12d H 4 0.1338839 1.110118 0.4250467 1 4.73(13)
C15d C 4 0.15567 1.166741 0.6672979 1 4.73(13)
H13d H 4 0.1568175 1.151687 0.7940918 1 4.73(13)
H14d H 4 0.1389001 1.218942 0.6457678 1 4.73(13)
H15d H 4 0.184575 1.176218 0.6339271 1 4.73(13)
C16d C 4 0.0871966 1.077251 0.5967643 1 4.73(13)
H16d H 4 0.07651872 1.024343 0.5393779 1 4.73(13)
H17d H 4 0.0694191 1.125249 0.5517351 1 4.73(13)
H18d H 4 0.08624337 1.072522 0.7262603 1 4.73(13)
H19d H 4 -0.05485228 0.6309348 0.3551986 1 4.73(13)

loop_
_atom_type_symbol
_atom_type_description
_atom_type_scat_dispersion_real
_atom_type_scat_dispersion_imag
_atom_type_scat_source
C C 0.0033 0.0016 'International Tables Vol C Tables 4.2.6.8 and 6.1.1.4'
H H 0.0000 0.0000 'International Tables Vol C Tables 4.2.6.8 and 6.1.1.4'
Cl Cl 0.1484 0.1585 'International Tables Vol C Tables 4.2.6.8 and 6.1.1.4'
N N 0.0061 0.0033 'International Tables Vol C Tables 4.2.6.8 and 6.1.1.4'
O O 0.0106 0.0060 'International Tables Vol C Tables 4.2.6.8 and 6.1.1.4'
Ru Ru -1.2594 0.8363 'International Tables Vol C Tables 4.2.6.8 and 6.1.1.4'

loop_
_diffrn_radiation_type
;
       CuK\a1 1.54056
       CuK\a2 1.54439
;
